data_4323540
loop_
_publ_author_name
'Janet R. Clark'
'April L. Pulvirenti'
'Phillip E. Fanwick'
'Michaelis Sigalas'
'Odile Eisenstein'
'Ian P. Rothwell'

_publ_contact_author
;
     I. P. Rothwell
     Department of Chemistry
     Purdue University
     W. Lafayette
     IN 47907
     USA
;
_publ_contact_author_email rothwell@chem.purdue.edu
_publ_contact_author_fax '(317) 494 0239'
_publ_contact_author_phone '(317) 494 7012'
_publ_section_title
;
 Structural Distortions in Six-Coordinate Adducts of Niobium(V) and
 Tantalum(V)
;
_journal_name_full 'Inorganic Chemistry'
_journal_page_first 3623
_journal_page_last 3631
_journal_paper_doi 10.1021/ic970331l
_journal_volume 36
_journal_year 1997
_chemical_formula_sum 'C29 H39 Cl3 N Nb O2'
_chemical_formula_weight 632.90
_chemical_name_systematic ?
_space_group_IT_number 19
_symmetry_cell_setting orthorhombic
_symmetry_space_group_name_Hall 'P 2ac 2ab'
_symmetry_space_group_name_H-M 'P 21 21 21'
_atom_type_scat_source International_Tables_for_Xray_Crystallography
_cell_angle_alpha 90.00
_cell_angle_beta 90.00
_cell_angle_gamma 90.00
_cell_formula_units_Z 4
_cell_length_a 11.622(2)
_cell_length_b 13.283(5)
_cell_length_c 20.666(7)
_cell_measurement_reflns_used 25
_cell_measurement_temperature 293
_cell_measurement_theta_max 25
_cell_measurement_theta_min 19
_cell_volume 3190.3(17)
_computing_cell_refinement CAD4_(Enraf-Nonius,_1977)
_computing_data_collection CAD4_(Enraf-Nonius,_1977)
_computing_data_reduction PROCESS_MolEN_(Fair,_1990)
_computing_molecular_graphics ORTEP_(Johnson,_1976)
_computing_publication_material CIF_VAX_MolEN_(Fair,_1990)
_computing_structure_refinement LSFM_MolEN_(Fair,_1990)
_computing_structure_solution Patterson_and_Fourier
_diffrn_ambient_temperature 293
_diffrn_measurement_device Enraf_Nonius_CAD4
_diffrn_measurement_method \q/2\q
_diffrn_radiation_type Mo-K\a
_diffrn_radiation_wavelength 0.71073
_diffrn_reflns_av_R_equivalents 0.000
_diffrn_reflns_limit_h_max 14
_diffrn_reflns_limit_h_min 0
_diffrn_reflns_limit_k_max 0
_diffrn_reflns_limit_k_min -16
_diffrn_reflns_limit_l_max 0
_diffrn_reflns_limit_l_min -25
_diffrn_reflns_number 3643
_diffrn_reflns_theta_max 26.32
_diffrn_reflns_theta_min 2.73
_diffrn_standards_interval_time 83
_diffrn_standards_number 3
_exptl_absorpt_coefficient_mu 0.638
_exptl_absorpt_correction_type none
_exptl_crystal_colour orange
_exptl_crystal_density_diffrn 1.32
_exptl_crystal_description chunk
_exptl_crystal_F_000 1312
_exptl_crystal_size_max 0.63
_exptl_crystal_size_mid 0.57
_exptl_crystal_size_min 0.48
_refine_diff_density_max 0.23
_refine_diff_density_min -0.09
_refine_ls_abs_structure_details
;
refinement results for the other absolute structure:
R = 0.032  Rw = 0.037  goodness_of_fit = 1.112
;
_refine_ls_extinction_method none
_refine_ls_goodness_of_fit_obs 1.062
_refine_ls_hydrogen_treatment H_atoms_refined_U=1.3_x_U_bonding_atom
_refine_ls_matrix_type full
_refine_ls_number_parameters 325
_refine_ls_number_reflns 2666
_refine_ls_R_factor_all 0.071
_refine_ls_R_factor_obs 0.031
_refine_ls_shift/esd_max 0.005
_refine_ls_structure_factor_coef F
_refine_ls_weighting_details 'w = 1./(\sFo^2^ + ( 0.020*Fo )^2^ + 1.000 )'
_refine_ls_weighting_scheme calc
_refine_ls_wR_factor_obs 0.036
_reflns_number_observed 2666
_reflns_number_total 3643
_reflns_observed_criterion >3.0\s(I)
_cod_data_source_file ic970331l_3.cif
_cod_data_source_block nbcl3p
_cod_depositor_comments
;
 Changing the _chemical_formula_sum data item value from
 'C30 H39 B L3 N2 O2' to 'C29 H39 Cl3 N Nb O2'.

 Antanas Vaitkus,
 2017-01-04

The following automatic conversions were performed:

'_refine_ls_weighting_scheme' value '1./(\sFo^2^ + ( 0.020*Fo )^2^ +
1.000 )' was changed to 'calc'. New tag
'_refine_ls_weighting_details' was created. The value of the new tag
was set to 'w = 1./(\sFo^2^ + ( 0.020*Fo )^2^ + 1.000 )'.

Automatic conversion script
Id: cif_fix_values 3143 2015-03-26 13:38:13Z robertas 
;
_cod_original_cell_volume 3190(3)
_cod_original_formula_sum 'C29 H39 CL3 N1 NB1 O2'
_cod_database_code 4323540

loop_
_symmetry_equiv_pos_as_xyz
'x, y, z'
'-x+1/2, -y, z+1/2'
'-x, y+1/2, -z+1/2'
'x+1/2, -y+1/2, -z'

loop_
_atom_site_aniso_label
_atom_site_aniso_U_11
_atom_site_aniso_U_22
_atom_site_aniso_U_33
_atom_site_aniso_U_12
_atom_site_aniso_U_13
_atom_site_aniso_U_23
Nb 0.03142(15) 0.03462(15) 0.03578(15) 0.0003(2) 0.0004(2) 0.0024(2)
Cl(1) 0.0607(7) 0.0357(5) 0.0632(7) 0.0012(7) 0.0031(7) 0.0059(6)
Cl(2) 0.0509(6) 0.0374(5) 0.0577(7) 0.0060(5) 0.0001(6) 0.0041(6)
Cl(3) 0.0346(5) 0.0626(8) 0.0690(8) -0.0052(6) -0.0049(6) 0.0162(7)
O(10) 0.0415(16) 0.0404(15) 0.0372(14) -0.0084(17) 0.0003(13) 0.0014(16)
O(20) 0.0330(15) 0.0374(17) 0.0439(15) 0.0040(14) -0.0002(14) -0.0074(14)
N(31) 0.047(2) 0.0419(19) 0.0428(19) 0.009(2) 0.0055(17) 0.003(2)
C(11) 0.045(2) 0.047(2) 0.033(2) 0.006(3) 0.002(2) 0.003(2)
C(12) 0.057(3) 0.053(3) 0.048(3) 0.008(3) -0.001(3) -0.009(2)
C(13) 0.101(5) 0.087(4) 0.046(3) 0.010(4) -0.006(4) -0.021(3)
C(14) 0.127(6) 0.105(5) 0.046(3) 0.005(6) 0.023(4) -0.003(4)
C(15) 0.092(5) 0.079(4) 0.051(3) 0.002(4) 0.026(3) 0.009(3)
C(16) 0.050(3) 0.055(3) 0.046(3) 0.011(3) 0.005(3) 0.008(3)
C(21) 0.027(2) 0.050(3) 0.050(3) 0.002(2) -0.001(2) -0.002(2)
C(22) 0.042(2) 0.056(3) 0.058(3) 0.011(2) -0.002(3) -0.008(3)
C(23) 0.033(3) 0.093(4) 0.126(5) 0.011(3) 0.001(3) -0.046(4)
C(24) 0.038(3) 0.176(7) 0.184(8) 0.000(5) -0.012(5) -0.078(6)
C(25) 0.040(3) 0.116(5) 0.161(6) -0.003(4) -0.019(4) -0.079(4)
C(26) 0.041(3) 0.066(3) 0.089(4) -0.001(3) -0.003(3) -0.036(3)
C(32) 0.070(4) 0.061(3) 0.047(3) 0.016(3) 0.000(3) 0.006(3)
C(33) 0.097(5) 0.071(3) 0.043(3) 0.009(4) -0.005(3) 0.010(3)
C(34) 0.116(5) 0.067(3) 0.041(2) -0.005(5) 0.014(3) 0.000(3)
C(35) 0.091(4) 0.075(4) 0.061(3) 0.019(4) 0.036(3) 0.003(3)
C(36) 0.058(3) 0.065(3) 0.053(3) 0.017(3) 0.010(3) 0.011(3)
C(121) 0.154(8) 0.075(5) 0.129(6) -0.008(6) -0.022(7) 0.023(5)
C(122) 0.086(4) 0.060(3) 0.063(3) -0.005(4) -0.009(3) -0.023(3)
C(123) 0.129(6) 0.114(6) 0.177(8) -0.033(6) -0.057(6) -0.010(7)
C(161) 0.063(4) 0.089(5) 0.096(5) -0.015(4) 0.005(4) 0.015(4)
C(162) 0.051(3) 0.051(3) 0.065(3) -0.007(3) 0.014(3) 0.009(3)
C(163) 0.068(4) 0.064(4) 0.098(5) -0.001(4) 0.007(4) -0.009(4)
C(221) 0.104(5) 0.060(4) 0.133(6) 0.009(4) -0.012(6) 0.020(5)
C(222) 0.046(3) 0.056(3) 0.066(3) 0.015(3) 0.007(3) -0.012(3)
C(223) 0.116(6) 0.110(5) 0.092(5) -0.001(5) 0.035(5) -0.031(4)
C(261) 0.091(5) 0.106(5) 0.092(5) 0.007(5) -0.012(5) -0.029(4)
C(262) 0.056(3) 0.066(3) 0.073(3) 0.005(3) -0.005(3) -0.031(3)
C(263) 0.104(5) 0.077(4) 0.106(5) 0.007(5) 0.001(5) -0.027(4)

loop_
_atom_site_label
_atom_site_fract_x
_atom_site_fract_y
_atom_site_fract_z
_atom_site_U_iso_or_equiv
_atom_site_thermal_displace_type
_atom_site_calc_flag
Nb 0.96832(3) 0.91380(3) 0.847132(19) 0.03394(7) Uani ?
Cl(1) 0.96032(12) 1.09090(9) 0.83056(6) 0.0532(3) Uani ?
Cl(2) 1.01014(10) 0.73941(9) 0.83888(6) 0.0487(3) Uani ?
Cl(3) 1.17215(10) 0.93670(10) 0.86004(7) 0.0554(4) Uani ?
O(10) 0.9390(3) 0.9153(2) 0.93424(13) 0.0397(8) Uani ?
O(20) 0.8165(3) 0.8959(2) 0.82249(14) 0.0381(8) Uani ?
N(31) 1.0045(3) 0.9123(3) 0.73620(17) 0.0438(10) Uani ?
C(11) 0.9045(4) 0.9100(4) 0.9984(2) 0.0416(12) Uani ?
C(12) 0.9431(5) 0.9862(4) 1.0396(3) 0.0524(15) Uani ?
C(13) 0.9104(7) 0.9774(5) 1.1044(3) 0.078(2) Uani ?
C(14) 0.8425(7) 0.8994(6) 1.1242(3) 0.093(2) Uani ?
C(15) 0.8032(6) 0.8293(5) 1.0829(3) 0.074(2) Uani ?
C(16) 0.8338(5) 0.8316(4) 1.0174(2) 0.0506(14) Uani ?
C(21) 0.7004(4) 0.8855(4) 0.8097(2) 0.0426(13) Uani ?
C(22) 0.6237(4) 0.9531(4) 0.8402(3) 0.0518(14) Uani ?
C(23) 0.5086(4) 0.9393(5) 0.8280(3) 0.084(2) Uani ?
C(24) 0.4712(6) 0.8641(7) 0.7879(4) 0.133(3) Uani ?
C(25) 0.5477(5) 0.7990(6) 0.7596(4) 0.106(2) Uani ?
C(26) 0.6651(5) 0.8088(4) 0.7699(3) 0.0653(17) Uani ?
C(32) 0.9351(5) 0.9641(4) 0.6962(3) 0.0595(16) Uani ?
C(33) 0.9508(6) 0.9661(5) 0.6300(3) 0.0701(18) Uani ?
C(34) 1.0423(7) 0.9136(5) 0.6040(2) 0.0746(18) Uani ?
C(35) 1.1128(6) 0.8616(5) 0.6451(3) 0.0760(19) Uani ?
C(36) 1.0924(5) 0.8631(4) 0.7098(3) 0.0585(16) Uani ?
C(121) 0.9468(9) 1.1659(6) 1.0061(4) 0.119(3) Uani ?
C(122) 1.0159(6) 1.0727(4) 1.0148(3) 0.0701(17) Uani ?
C(123) 1.1205(8) 1.0925(7) 1.0562(5) 0.140(3) Uani ?
C(161) 0.6632(6) 0.7346(5) 0.9744(3) 0.082(2) Uani ?
C(162) 0.7931(5) 0.7497(4) 0.9720(3) 0.0556(15) Uani ?
C(163) 0.8539(6) 0.6508(5) 0.9854(3) 0.077(2) Uani ?
C(221) 0.6546(7) 1.1374(5) 0.8490(4) 0.099(3) Uani ?
C(222) 0.6634(5) 1.0376(4) 0.8827(3) 0.0561(15) Uani ?
C(223) 0.6009(8) 1.0414(6) 0.9467(4) 0.106(3) Uani ?
C(261) 0.7350(7) 0.7228(6) 0.6666(4) 0.096(3) Uani ?
C(262) 0.7483(5) 0.7332(5) 0.7408(3) 0.0650(17) Uani ?
C(263) 0.7386(7) 0.6312(5) 0.7729(4) 0.096(3) Uani ?
H(131) 0.9371 1.0335 1.1349 0.0977 Uiso calc
H(141) 0.8266 0.9013 1.1708 0.1213 Uiso calc
H(151) 0.7556 0.7711 1.0989 0.0976 Uiso calc
H(231) 0.4520 0.9853 0.8472 0.1057 Uiso calc
H(241) 0.3883 0.8553 0.7814 0.1688 Uiso calc
H(251) 0.5197 0.7486 0.7298 0.1359 Uiso calc
H(321) 0.8695 1.0022 0.7153 0.0794 Uiso calc
H(331) 0.8965 1.0003 0.6020 0.0891 Uiso calc
H(341) 1.0574 0.9141 0.5581 0.0954 Uiso calc
H(351) 1.1784 0.8224 0.6275 0.0981 Uiso calc
H(361) 1.1466 0.8280 0.7396 0.0756 Uiso calc
H(1211) 0.9027 1.1754 1.0429 0.1535 Uiso calc
H(1212) 0.9971 1.2210 0.9987 0.1535 Uiso calc
H(1213) 0.8994 1.1565 0.9688 0.1535 Uiso calc
H(1221) 1.0490 1.0526 0.9733 0.0888 Uiso calc
H(1231) 1.1695 1.1448 1.0379 0.1581 Uiso calc
H(1232) 1.0983 1.1155 1.0985 0.1581 Uiso calc
H(1233) 1.1676 1.0340 1.0615 0.1581 Uiso calc
H(1611) 0.6372 0.7094 1.0147 0.1019 Uiso calc
H(1612) 0.6216 0.7944 0.9640 0.1019 Uiso calc
H(1613) 0.6386 0.6841 0.9414 0.1019 Uiso calc
H(1621) 0.8123 0.7718 0.9292 0.0728 Uiso calc
H(1631) 0.9323 0.6521 0.9700 0.0915 Uiso calc
H(1632) 0.8568 0.6373 1.0312 0.0915 Uiso calc
H(1633) 0.8162 0.5951 0.9650 0.0915 Uiso calc
H(2211) 0.7124 1.1419 0.8158 0.1262 Uiso calc
H(2212) 0.5811 1.1422 0.8291 0.1262 Uiso calc
H(2213) 0.6648 1.1915 0.8782 0.1262 Uiso calc
H(2221) 0.7445 1.0243 0.8942 0.0694 Uiso calc
H(2231) 0.6405 1.0854 0.9766 0.1322 Uiso calc
H(2232) 0.5259 1.0672 0.9399 0.1322 Uiso calc
H(2233) 0.5965 0.9765 0.9656 0.1322 Uiso calc
H(2611) 0.6535 0.7093 0.6573 0.1267 Uiso calc
H(2612) 0.7541 0.7837 0.6454 0.1267 Uiso calc
H(2613) 0.7781 0.6691 0.6496 0.1267 Uiso calc
H(2621) 0.8266 0.7557 0.7484 0.0894 Uiso calc
H(2631) 0.7684 0.5800 0.7451 0.1219 Uiso calc
H(2632) 0.7830 0.6311 0.8121 0.1219 Uiso calc
H(2633) 0.6612 0.6181 0.7826 0.1219 Uiso calc
